data_7100222
loop_
_publ_author_name
'Emmanuel Deiters'
'Veronique Bulach'
'Mir Wais Hosseini'

_publ_section_title
;
Reversible single-crystal-to-single-crystal guest exchange in a
2-D coordination network based on a zinc porphyrin
;
_journal_name_full 'Chemical Communications'
_journal_paper_doi 10.1039/b508135c
_journal_year 2005
_chemical_formula_sum 'C42 H26 N6 Zn'
_chemical_formula_weight 680.06
_space_group_IT_number 148
_symmetry_cell_setting hexagonal
_symmetry_space_group_name_Hall '-R 3'
_symmetry_space_group_name_H-M 'R -3 :H'
_cell_angle_alpha 90.00
_cell_angle_beta 90.00
_cell_angle_gamma 120.00
_cell_formula_units_Z 9
_cell_length_a 33.0734(5)
_cell_length_b 33.0734(5)
_cell_length_c 9.2921(4)
_cell_measurement_temperature 173(2)
_cell_volume 8802.4(4)
_diffrn_ambient_temperature 173(2)
_exptl_crystal_density_diffrn 1.155
_cod_depositor_comments
;
The following automatic conversions were performed:
'_symmetry_cell_setting' value 'Hexagonal' changed to 'hexagonal'
according to '/home/saulius/struct/CIF-dictionaries/cif_core.dic'
dictionary named 'cif_core.dic' version 2.4.1 from 2010-06-29.

Automatic conversion script
Id: cif_fix_enum 1527 2010-12-29 10:47:43Z saulius 
;
_cod_original_sg_symbol_H-M 'R -3'
_cod_database_code 7100222

loop_
_symmetry_equiv_pos_as_xyz
'x, y, z'
'-y, x-y, z'
'-x+y, -x, z'
'x+2/3, y+1/3, z+1/3'
'-y+2/3, x-y+1/3, z+1/3'
'-x+y+2/3, -x+1/3, z+1/3'
'x+1/3, y+2/3, z+2/3'
'-y+1/3, x-y+2/3, z+2/3'
'-x+y+1/3, -x+2/3, z+2/3'
'-x, -y, -z'
'y, -x+y, -z'
'x-y, x, -z'
'-x+2/3, -y+1/3, -z+1/3'
'y+2/3, -x+y+1/3, -z+1/3'
'x-y+2/3, x+1/3, -z+1/3'
'-x+1/3, -y+2/3, -z+2/3'
'y+1/3, -x+y+2/3, -z+2/3'
'x-y+1/3, x+2/3, -z+2/3'

loop_
_atom_site_label
_atom_site_type_symbol
_atom_site_fract_x
_atom_site_fract_y
_atom_site_fract_z
_atom_site_U_iso_or_equiv
_atom_site_adp_type
_atom_site_occupancy
_atom_site_symmetry_multiplicity
_atom_site_calc_flag
_atom_site_refinement_flags
_atom_site_disorder_assembly
_atom_site_disorder_group
Zn1 Zn 0.5000 0.0000 0.0000 0.02118(9) Uani 1 2 d S . .
N1 N 0.53443(5) 0.00112(5) 0.18811(14) 0.0223(3) Uani 1 1 d . . .
N2 N 0.49868(5) 0.05828(5) 0.07218(14) 0.0217(3) Uani 1 1 d . . .
C1 C 0.55507(6) -0.02547(6) 0.21164(18) 0.0253(3) Uani 1 1 d . . .
C2 C 0.58403(7) -0.00884(7) 0.33905(19) 0.0335(4) Uani 1 1 d . . .
H2 H 0.6017 -0.0215 0.3795 0.040 Uiso 1 1 calc R . .
C3 C 0.58122(6) 0.02795(6) 0.38969(19) 0.0324(4) Uani 1 1 d . . .
H3 H 0.5965 0.0461 0.4723 0.039 Uiso 1 1 calc R . .
C4 C 0.55034(6) 0.03451(6) 0.29388(17) 0.0245(3) Uani 1 1 d . . .
C5 C 0.54081(6) 0.07159(6) 0.30285(17) 0.0236(3) Uani 1 1 d . . .
C6 C 0.51559(6) 0.08139(6) 0.20018(18) 0.0240(3) Uani 1 1 d . . .
C7 C 0.50210(6) 0.11662(6) 0.2157(2) 0.0310(4) Uani 1 1 d . . .
H7 H 0.5096 0.1377 0.2940 0.037 Uiso 1 1 calc R . .
C8 C 0.47691(6) 0.11397(6) 0.0982(2) 0.0308(4) Uani 1 1 d . . .
H8 H 0.4634 0.1328 0.0780 0.037 Uiso 1 1 calc R . .
C9 C 0.47440(6) 0.07694(6) 0.00851(18) 0.0238(3) Uani 1 1 d . . .
C10 C 0.55048(6) -0.06177(6) 0.12196(18) 0.0246(3) Uani 1 1 d . . .
C11 C 0.55990(6) 0.10397(6) 0.42929(18) 0.0272(4) Uani 1 1 d . . .
C12 C 0.59299(7) 0.15097(7) 0.4089(2) 0.0393(5) Uani 1 1 d . . .
H12 H 0.6040 0.1622 0.3147 0.047 Uiso 1 1 calc R . .
C13 C 0.60992(9) 0.18140(8) 0.5253(3) 0.0526(6) Uani 1 1 d . . .
H13 H 0.6324 0.2133 0.5103 0.063 Uiso 1 1 calc R . .
C14 C 0.59407(9) 0.16532(8) 0.6627(2) 0.0511(6) Uani 1 1 d . . .
H14 H 0.6056 0.1862 0.7420 0.061 Uiso 1 1 calc R . .
C15 C 0.56151(8) 0.11894(8) 0.6845(2) 0.0436(5) Uani 1 1 d . . .
H15 H 0.5505 0.1079 0.7790 0.052 Uiso 1 1 calc R . .
C16 C 0.54471(7) 0.08828(7) 0.56817(19) 0.0343(4) Uani 1 1 d . . .
H16 H 0.5226 0.0563 0.5841 0.041 Uiso 1 1 calc R . .
C17 C 0.57613(6) -0.08647(6) 0.16617(18) 0.0264(4) Uani 1 1 d . . .
C18 C 0.61662(6) -0.07821(7) 0.0961(2) 0.0326(4) Uani 1 1 d . . .
H18 H 0.6292 -0.0558 0.0209 0.039 Uiso 1 1 calc R . .
C19 C 0.59199(6) 0.02815(7) -0.19704(19) 0.0326(4) Uani 1 1 d . . .
H19 H 0.5704 0.0005 -0.2463 0.039 Uiso 1 1 calc R . .
N3 N 0.57612(5) 0.04416(5) -0.09219(16) 0.0289(3) Uani 1 1 d . . .
C20 C 0.60728(6) 0.08310(7) -0.0244(2) 0.0348(4) Uani 1 1 d . . .
H20 H 0.5965 0.0949 0.0504 0.042 Uiso 1 1 calc R . .
C21 C 0.55965(7) -0.11932(7) 0.2758(2) 0.0348(4) Uani 1 1 d . . .
H21 H 0.5323 -0.1258 0.3275 0.042 Uiso 1 1 calc R . .

loop_
_atom_site_aniso_label
_atom_site_aniso_U_11
_atom_site_aniso_U_22
_atom_site_aniso_U_33
_atom_site_aniso_U_23
_atom_site_aniso_U_13
_atom_site_aniso_U_12
Zn1 0.02204(15) 0.02564(15) 0.02076(14) -0.00044(10) -0.00208(10) 0.01559(12)
N1 0.0214(7) 0.0264(7) 0.0225(7) 0.0006(5) -0.0014(5) 0.0145(6)
N2 0.0205(7) 0.0249(7) 0.0226(7) 0.0011(5) -0.0005(5) 0.0135(6)
C1 0.0267(8) 0.0310(9) 0.0240(8) 0.0015(7) -0.0008(7) 0.0189(7)
C2 0.0387(10) 0.0432(11) 0.0309(10) -0.0044(8) -0.0124(8) 0.0295(9)
C3 0.0360(10) 0.0382(10) 0.0293(9) -0.0057(8) -0.0109(8) 0.0233(8)
C4 0.0239(8) 0.0288(8) 0.0225(8) -0.0001(7) -0.0011(6) 0.0143(7)
C5 0.0220(8) 0.0265(8) 0.0229(8) -0.0012(7) -0.0005(6) 0.0126(7)
C6 0.0224(8) 0.0256(8) 0.0258(8) -0.0002(7) 0.0016(6) 0.0133(7)
C7 0.0358(10) 0.0316(9) 0.0326(10) -0.0056(8) -0.0049(8) 0.0221(8)
C8 0.0362(10) 0.0321(9) 0.0334(10) -0.0039(8) -0.0044(8) 0.0241(8)
C9 0.0243(8) 0.0266(8) 0.0252(8) 0.0019(7) 0.0006(6) 0.0161(7)
C10 0.0257(8) 0.0289(9) 0.0257(8) 0.0028(7) -0.0004(7) 0.0186(7)
C11 0.0278(9) 0.0315(9) 0.0277(9) -0.0039(7) -0.0054(7) 0.0191(8)
C12 0.0432(11) 0.0347(10) 0.0358(11) -0.0020(8) -0.0051(9) 0.0162(9)
C13 0.0579(14) 0.0348(11) 0.0557(14) -0.0132(10) -0.0162(12) 0.0163(10)
C14 0.0624(14) 0.0535(14) 0.0431(13) -0.0236(11) -0.0202(11) 0.0333(12)
C15 0.0508(13) 0.0609(14) 0.0286(10) -0.0093(9) -0.0055(9) 0.0349(11)
C16 0.0373(10) 0.0392(10) 0.0299(10) -0.0039(8) -0.0019(8) 0.0218(9)
C17 0.0316(9) 0.0307(9) 0.0249(8) -0.0028(7) -0.0055(7) 0.0216(8)
C18 0.0372(10) 0.0409(10) 0.0287(9) 0.0079(8) 0.0027(8) 0.0263(9)
C19 0.0237(9) 0.0360(10) 0.0288(9) -0.0033(8) 0.0011(7) 0.0079(8)
N3 0.0220(7) 0.0339(8) 0.0288(8) 0.0025(6) 0.0021(6) 0.0126(6)
C20 0.0277(9) 0.0370(10) 0.0355(10) -0.0033(8) 0.0076(8) 0.0130(8)
C21 0.0345(10) 0.0439(11) 0.0355(10) 0.0076(8) 0.0042(8) 0.0266(9)

loop_
_geom_bond_atom_site_label_1
_geom_bond_atom_site_label_2
_geom_bond_distance
_geom_bond_site_symmetry_2
_geom_bond_publ_flag
Zn1 N2 2.0618(13) 10_655 ?
Zn1 N2 2.0619(13) . ?
Zn1 N1 2.0762(13) 10_655 ?
Zn1 N1 2.0762(13) . ?
Zn1 N3 2.3512(14) 10_655 ?
Zn1 N3 2.3512(14) . ?
N1 C4 1.371(2) . ?
N1 C1 1.374(2) . ?
N2 C9 1.368(2) . ?
N2 C6 1.373(2) . ?
C1 C10 1.406(2) . ?
C1 C2 1.447(2) . ?
C2 C3 1.351(3) . ?
C2 H2 0.9500 . ?
C3 C4 1.451(2) . ?
C3 H3 0.9500 . ?
C4 C5 1.413(2) . ?
C5 C6 1.408(2) . ?
C5 C11 1.500(2) . ?
C6 C7 1.448(2) . ?
C7 C8 1.350(2) . ?
C7 H7 0.9500 . ?
C8 C9 1.449(2) . ?
C8 H8 0.9500 . ?
C9 C10 1.409(2) 10_655 ?
C10 C9 1.409(2) 10_655 ?
C10 C17 1.499(2) . ?
C11 C16 1.388(2) . ?
C11 C12 1.396(3) . ?
C12 C13 1.390(3) . ?
C12 H12 0.9500 . ?
C13 C14 1.382(3) . ?
C13 H13 0.9500 . ?
C14 C15 1.379(3) . ?
C14 H14 0.9500 . ?
C15 C16 1.394(3) . ?
C15 H15 0.9500 . ?
C16 H16 0.9500 . ?
C17 C21 1.387(2) . ?
C17 C18 1.388(2) . ?
C18 C19 1.384(2) 5_545 ?
C18 H18 0.9500 . ?
C19 N3 1.335(2) . ?
C19 C18 1.385(2) 9_654 ?
C19 H19 0.9500 . ?
N3 C20 1.338(2) . ?
C20 C21 1.383(2) 9_654 ?
C20 H20 0.9500 . ?
C21 C20 1.383(2) 5_545 ?
C21 H21 0.9500 . ?
